data_2243551
loop_
_publ_author_name
'Weil, Matthias'

_publ_section_title
;
 TlPO~3~ and its comparison with isotypic RbPO~3~ and CsPO~3~
;
_journal_coeditor_code HB7938
_journal_issue 9
_journal_name_full 'Acta Crystallographica Section E'
_journal_page_first 1482
_journal_page_last 1485
_journal_paper_doi 10.1107/S2056989020011238
_journal_volume 76
_journal_year 2020
_chemical_formula_iupac 'Tl P O3'
_chemical_formula_moiety 'Tl P O3'
_chemical_formula_sum 'O3 P Tl'
_chemical_formula_weight 283.34
_chemical_name_systematic
;
Thallium(I) <i>catena</i>-polyphosphate
;
_space_group_crystal_system monoclinic
_space_group_IT_number 14
_space_group_name_Hall '-P 2yn'
_space_group_name_H-M_alt 'P 1 21/n 1'
_audit_creation_method SHELXL-2018/3
_cell_angle_alpha 90
_cell_angle_beta 96.727(7)
_cell_angle_gamma 90
_cell_formula_units_Z 4
_cell_length_a 12.2315(12)
_cell_length_b 4.2432(7)
_cell_length_c 6.30390(10)
_cell_measurement_reflns_used 2009
_cell_measurement_temperature 296(2)
_cell_measurement_theta_max 29.215
_cell_measurement_theta_min 3.355
_cell_volume 324.92(6)
_computing_cell_refinement
;
SAINT (Bruker, 2018)
;
_computing_data_collection
;
APEX-3 (Bruker, 2018)
;
_computing_data_reduction
;
SAINT (Bruker, 2018)
;
_computing_molecular_graphics
;
ATOMS (Dowty, 2006)
;
_computing_publication_material
;
publCIF (Westrip, 2010)
;
_computing_structure_refinement
;
<i>SHELXL2018/3</i> (Sheldrick, 2015)
;
_computing_structure_solution 'isomorphous replacement'
_diffrn_ambient_temperature 296(2)
_diffrn_measured_fraction_theta_full 1.000
_diffrn_measured_fraction_theta_max 0.999
_diffrn_measurement_device_type 'Bruker APEXII CCD'
_diffrn_measurement_method '\w- and \f-scans'
_diffrn_radiation_type MoK\a
_diffrn_radiation_wavelength 0.71073
_diffrn_reflns_av_R_equivalents 0.0585
_diffrn_reflns_av_unetI/netI 0.0419
_diffrn_reflns_limit_h_max 18
_diffrn_reflns_limit_h_min -18
_diffrn_reflns_limit_k_max 6
_diffrn_reflns_limit_k_min -6
_diffrn_reflns_limit_l_max 9
_diffrn_reflns_limit_l_min -9
_diffrn_reflns_number 6570
_diffrn_reflns_theta_full 25.242
_diffrn_reflns_theta_max 32.616
_diffrn_reflns_theta_min 3.354
_diffrn_source 'fine-sealed tube'
_exptl_absorpt_coefficient_mu 49.990
_exptl_absorpt_correction_T_max 0.5357
_exptl_absorpt_correction_T_min 0.1101
_exptl_absorpt_correction_type numerical
_exptl_absorpt_process_details
;
(<i>HABITUS</i>; Herrendorf, 1997)
;
_exptl_crystal_colour colourless
_exptl_crystal_density_diffrn 5.792
_exptl_crystal_description plate
_exptl_crystal_F_000 480
_exptl_crystal_size_max 0.09
_exptl_crystal_size_mid 0.08
_exptl_crystal_size_min 0.01
_refine_diff_density_max 1.846
_refine_diff_density_min -1.641
_refine_ls_extinction_method none
_refine_ls_goodness_of_fit_ref 0.992
_refine_ls_hydrogen_treatment undef
_refine_ls_matrix_type full
_refine_ls_number_parameters 46
_refine_ls_number_reflns 1189
_refine_ls_number_restraints 0
_refine_ls_restrained_S_all 0.992
_refine_ls_R_factor_all 0.0422
_refine_ls_R_factor_gt 0.0273
_refine_ls_shift/su_max 0.000
_refine_ls_shift/su_mean 0.000
_refine_ls_structure_factor_coef Fsqd
_refine_ls_weighting_details 'w=1/[\s^2^(Fo^2^)+(0.0219P)^2^] where P=(Fo^2^+2Fc^2^)/3'
_refine_ls_weighting_scheme calc
_refine_ls_wR_factor_gt 0.0514
_refine_ls_wR_factor_ref 0.0540
_reflns_number_gt 912
_reflns_number_total 1189
_reflns_threshold_expression 'I > 2\s(I)'
_cod_data_source_file hb7938sup1.cif
_cod_data_source_block I
_cod_original_sg_symbol_H-M 'P 21/n'
_cod_database_code 2243551
_shelx_space_group_comment
;
The symmetry employed for this shelxl refinement is uniquely defined
by the following loop, which should always be used as a source of
symmetry information in preference to the above space-group names.
They are only intended as comments.
;

loop_
_space_group_symop_operation_xyz
'x, y, z'
'-x+1/2, y+1/2, -z+1/2'
'-x, -y, -z'
'x-1/2, -y-1/2, z-1/2'

loop_
_atom_site_type_symbol
_atom_site_label
_atom_site_fract_x
_atom_site_fract_y
_atom_site_fract_z
_atom_site_U_iso_or_equiv
_atom_site_adp_type
_atom_site_calc_flag
_atom_site_occupancy
_atom_site_disorder_assembly
_atom_site_disorder_group
Tl Tl1 0.08906(2) 0.14776(5) 0.77279(4) 0.02917(9) Uani d 1 . .
P P1 0.18222(13) 0.4944(3) 0.3224(2) 0.0183(3) Uani d 1 . .
O O1 0.2184(4) 0.7447(9) 0.1551(6) 0.0202(9) Uani d 1 . .
O O2 0.0814(4) 0.3466(9) 0.2180(8) 0.0331(11) Uani d 1 . .
O O3 0.1858(4) 0.6404(9) 0.5393(7) 0.0316(11) Uani d 1 . .

loop_
_atom_site_aniso_label
_atom_site_aniso_U_11
_atom_site_aniso_U_22
_atom_site_aniso_U_33
_atom_site_aniso_U_12
_atom_site_aniso_U_13
_atom_site_aniso_U_23
Tl1 0.02974(15) 0.02897(13) 0.02893(13) -0.00135(13) 0.00402(10) 0.00170(11)
P1 0.0196(8) 0.0134(6) 0.0227(7) -0.0015(6) 0.0060(6) -0.0018(5)
O1 0.024(2) 0.0119(15) 0.025(2) -0.0029(16) 0.0039(18) 0.0000(15)
O2 0.021(2) 0.026(2) 0.052(3) -0.004(2) 0.002(2) -0.005(2)
O3 0.046(3) 0.025(2) 0.026(2) 0.001(2) 0.011(2) -0.0035(18)

loop_
_atom_type_symbol
_atom_type_description
_atom_type_scat_dispersion_real
_atom_type_scat_dispersion_imag
_atom_type_scat_source
O O 0.0106 0.0060 'International Tables Vol C Tables 4.2.6.8 and 6.1.1.4'
P P 0.1023 0.0942 'International Tables Vol C Tables 4.2.6.8 and 6.1.1.4'
Tl Tl -2.8358 9.6688 'International Tables Vol C Tables 4.2.6.8 and 6.1.1.4'

loop_
_geom_angle_atom_site_label_1
_geom_angle_atom_site_label_2
_geom_angle_atom_site_label_3
_geom_angle_site_symmetry_1
_geom_angle_site_symmetry_3
_geom_angle
_geom_angle_publ_flag
O3 Tl1 O3 2_546 . 77.73(13) ?
O3 Tl1 O3 2_546 1_545 77.00(13) ?
O3 Tl1 O3 . 1_545 93.54(13) ?
O3 Tl1 O2 2_546 1_556 75.25(13) ?
O3 Tl1 O2 . 1_556 109.83(12) ?
O3 Tl1 O2 1_545 1_556 138.47(13) ?
O3 Tl1 O2 2_546 3_556 128.90(12) ?
O3 Tl1 O2 . 3_556 148.59(14) ?
O3 Tl1 O2 1_545 3_556 79.42(13) ?
O2 Tl1 O2 1_556 3_556 94.78(12) ?
O3 Tl1 O2 2_546 3_566 129.52(12) ?
O3 Tl1 O2 . 3_566 79.59(13) ?
O3 Tl1 O2 1_545 3_566 149.02(14) ?
O2 Tl1 O2 1_556 3_566 71.11(16) ?
O2 Tl1 O2 3_556 3_566 90.79(13) ?
O3 Tl1 O1 2_546 1_546 47.18(11) ?
O3 Tl1 O1 . 1_546 124.87(13) ?
O3 Tl1 O1 1_545 1_546 78.11(12) ?
O2 Tl1 O1 1_556 1_546 60.37(11) ?
O2 Tl1 O1 3_556 1_546 83.93(12) ?
O2 Tl1 O1 3_566 1_546 130.42(13) ?
O3 Tl1 P1 2_546 . 87.23(9) ?
O3 Tl1 P1 . . 24.76(9) ?
O3 Tl1 P1 1_545 . 73.32(9) ?
O2 Tl1 P1 1_556 . 134.59(9) ?
O2 Tl1 P1 3_556 . 127.54(11) ?
O2 Tl1 P1 3_566 . 90.46(10) ?
O1 Tl1 P1 1_546 . 130.72(8) ?
O3 Tl1 O2 2_546 . 108.64(12) ?
O3 Tl1 O2 . . 45.47(11) ?
O3 Tl1 O2 1_545 . 69.49(11) ?
O2 Tl1 O2 1_556 . 149.54(14) ?
O2 Tl1 O2 3_556 . 104.32(11) ?
O2 Tl1 O2 3_566 . 84.93(13) ?
O1 Tl1 O2 1_546 . 144.09(10) ?
P1 Tl1 O2 . . 23.87(8) ?
O2 P1 O3 . . 121.3(3) ?
O2 P1 O1 . . 105.7(3) ?
O3 P1 O1 . . 110.3(2) ?
O2 P1 O1 . 2_545 110.2(2) ?
O3 P1 O1 . 2_545 104.6(3) ?
O1 P1 O1 . 2_545 103.41(12) ?
Tl1 O1 Tl1 1_564 1_554 75.05(8) ?
P1 O1 Tl1 . 2 129.7(2) ?
P1 O1 Tl1 2 2 66.97(15) ?
Tl1 O1 Tl1 1_564 2 79.47(8) ?
Tl1 O1 Tl1 1_554 2 73.65(7) ?
P1 O1 Tl1 . 3_566 69.65(16) ?
P1 O1 Tl1 2 3_566 130.4(2) ?
Tl1 O1 Tl1 1_564 3_566 68.02(8) ?
Tl1 O1 Tl1 1_554 3_566 79.10(8) ?
Tl1 O1 Tl1 2 3_566 141.92(11) ?
P1 O1 Tl1 . 2_556 61.69(14) ?
P1 O1 Tl1 2 2_556 68.71(14) ?
Tl1 O1 Tl1 1_564 2_556 153.65(12) ?
Tl1 O1 Tl1 1_554 2_556 131.30(10) ?
Tl1 O1 Tl1 2 2_556 105.89(10) ?
Tl1 O1 Tl1 3_566 2_556 112.06(10) ?
P1 O2 Tl1 . 1_554 115.5(3) ?
P1 O2 Tl1 . 3_556 148.1(3) ?
Tl1 O2 Tl1 1_554 3_556 85.22(12) ?
P1 O2 Tl1 . 3_566 103.6(2) ?
Tl1 O2 Tl1 1_554 3_566 108.89(16) ?
Tl1 O2 Tl1 3_556 3_566 90.79(13) ?
P1 O2 Tl1 . . 74.9(2) ?
Tl1 O2 Tl1 1_554 . 149.54(14) ?
Tl1 O2 Tl1 3_556 . 75.68(11) ?
Tl1 O2 Tl1 3_566 . 95.07(13) ?
P1 O2 Tl1 . 1_564 82.93(19) ?
Tl1 O2 Tl1 1_554 1_564 66.99(9) ?
Tl1 O2 Tl1 3_556 1_564 128.67(15) ?
Tl1 O2 Tl1 3_566 1_564 61.83(8) ?
Tl1 O2 Tl1 . 1_564 143.17(12) ?
P1 O3 Tl1 . 2_556 107.8(3) ?
P1 O3 Tl1 . . 101.3(2) ?
Tl1 O3 Tl1 2_556 . 103.19(15) ?
P1 O3 Tl1 . 1_565 142.3(3) ?
Tl1 O3 Tl1 2_556 1_565 102.06(14) ?
Tl1 O3 Tl1 . 1_565 93.54(13) ?
P1 O3 Tl1 . 3_566 72.3(2) ?
Tl1 O3 Tl1 2_556 3_566 163.77(15) ?
Tl1 O3 Tl1 . 3_566 92.54(13) ?
Tl1 O3 Tl1 1_565 3_566 72.64(11) ?

loop_
_geom_bond_atom_site_label_1
_geom_bond_atom_site_label_2
_geom_bond_site_symmetry_2
_geom_bond_distance
_geom_bond_publ_flag
Tl1 O3 2_546 2.867(5) ?
Tl1 O3 . 2.889(4) ?
Tl1 O3 1_545 2.935(4) ?
Tl1 O2 1_556 2.943(5) ?
Tl1 O2 3_556 2.963(4) ?
Tl1 O2 3_566 2.997(4) ?
Tl1 O1 1_546 3.216(4) ?
P1 O2 . 1.469(5) ?
P1 O3 . 1.497(5) ?
P1 O1 . 1.595(4) ?
P1 O1 2_545 1.606(4) ?

_cod_database_fobs_code 2243551
